data_7133734
loop_
_publ_author_name
'Yao, Nian-Tao'
'Liu, Qiang'
'Ma, Jun-Wei'
'Du, Xiu-Mei'
'Ru, Jing'
'Jiang, Jiao-Jiao'
'Zhao, Liang'
'Meng, Yin-Shan'

_publ_section_title
;
 Manipulating Fe(II) spin states to achieve higher anti-tumor cell
 activities in multinuclear complexes.
;
_journal_issue 82
_journal_name_full 'Chemical communications (Cambridge, England)'
_journal_page_first 11710
_journal_page_last 11713
_journal_paper_doi 10.1039/d4cc03092c
_journal_volume 60
_journal_year 2024
_chemical_formula_moiety 'C58 H58 Fe2 N14 Pd, C4 N4 Pd, 2(H2 O)'
_chemical_formula_sum 'C62 H62 Fe2 N18 O2 Pd2'
_chemical_formula_weight 1415.79
_space_group_crystal_system monoclinic
_space_group_IT_number 14
_space_group_name_Hall '-P 2ybc'
_space_group_name_H-M_alt 'P 1 21/c 1'
_atom_sites_solution_hydrogens mixed
_atom_sites_solution_primary dual
_audit_creation_date 2024-08-13
_audit_creation_method
;
Olex2 1.3
(compiled Nov 21 2019 18:26:39 for OlexSys, GUI svn.r6003)
;
_audit_update_record
;
2024-09-14 deposited with the CCDC.	2024-09-18 downloaded from the CCDC.
;
_cell_angle_alpha 90
_cell_angle_beta 100.831(3)
_cell_angle_gamma 90
_cell_formula_units_Z 2
_cell_length_a 9.2363(9)
_cell_length_b 18.5613(18)
_cell_length_c 17.5151(18)
_cell_measurement_reflns_used 9860
_cell_measurement_temperature 294.8
_cell_measurement_theta_max 27.34
_cell_measurement_theta_min 2.37
_cell_volume 2949.3(5)
_computing_cell_refinement 'SAINT V8.40A (Bruker, 2019)'
_computing_data_collection 'Bruker SAINT'
_computing_data_reduction 'SAINT V8.40A (Bruker, 2019)'
_computing_molecular_graphics 'Olex2 1.3 (Dolomanov et al., 2009)'
_computing_publication_material 'Olex2 1.3 (Dolomanov et al., 2009)'
_computing_structure_refinement 'SHELXL 2018/3 (Sheldrick, 2015)'
_computing_structure_solution 'SHELXT 2018/2 (Sheldrick, 2018)'
_diffrn_ambient_temperature 294.8
_diffrn_measured_fraction_theta_full 0.999
_diffrn_measured_fraction_theta_max 0.999
_diffrn_measurement_device_type 'Bruker APEX-II CCD'
_diffrn_measurement_method '\f and \w scans'
_diffrn_radiation_type MoK\a
_diffrn_radiation_wavelength 0.71073
_diffrn_reflns_av_R_equivalents 0.0473
_diffrn_reflns_av_unetI/netI 0.0255
_diffrn_reflns_Laue_measured_fraction_full 0.999
_diffrn_reflns_Laue_measured_fraction_max 0.999
_diffrn_reflns_limit_h_max 11
_diffrn_reflns_limit_h_min -12
_diffrn_reflns_limit_k_max 24
_diffrn_reflns_limit_k_min -24
_diffrn_reflns_limit_l_max 22
_diffrn_reflns_limit_l_min -22
_diffrn_reflns_number 59692
_diffrn_reflns_point_group_measured_fraction_full 0.999
_diffrn_reflns_point_group_measured_fraction_max 0.999
_diffrn_reflns_theta_full 25.242
_diffrn_reflns_theta_max 27.499
_diffrn_reflns_theta_min 2.245
_diffrn_source_current 1.4
_diffrn_source_power 0.07
_diffrn_source_voltage 50.0
_diffrn_standards_number 0
_exptl_absorpt_coefficient_mu 1.144
_exptl_absorpt_correction_T_max 0.4915
_exptl_absorpt_correction_T_min 0.4306
_exptl_absorpt_correction_type none
_exptl_absorpt_process_details
;
SADABS-2016/2 (Bruker,2016/2) was used for absorption correction.
wR2(int) was 0.1261 before and 0.0559 after correction.
The Ratio of minimum to maximum transmission is 0.8761.
The \l/2 correction factor is Not present.
;
_exptl_crystal_colour 'clear brownish brown'
_exptl_crystal_colour_lustre clear
_exptl_crystal_colour_modifier brownish
_exptl_crystal_colour_primary brown
_exptl_crystal_density_diffrn 1.594
_exptl_crystal_description plate
_exptl_crystal_F_000 1440
_exptl_crystal_size_max 0.3
_exptl_crystal_size_mid 0.2
_exptl_crystal_size_min 0.15
_refine_diff_density_max 0.297
_refine_diff_density_min -0.422
_refine_diff_density_rms 0.057
_refine_ls_extinction_method none
_refine_ls_goodness_of_fit_ref 1.061
_refine_ls_hydrogen_treatment constr
_refine_ls_matrix_type full
_refine_ls_number_parameters 394
_refine_ls_number_reflns 6751
_refine_ls_number_restraints 0
_refine_ls_restrained_S_all 1.061
_refine_ls_R_factor_all 0.0468
_refine_ls_R_factor_gt 0.0312
_refine_ls_shift/su_max 0.001
_refine_ls_shift/su_mean 0.000
_refine_ls_structure_factor_coef Fsqd
_refine_ls_weighting_details 'w=1/[\s^2^(Fo^2^)+(0.0264P)^2^+1.8469P] where P=(Fo^2^+2Fc^2^)/3'
_refine_ls_weighting_scheme calc
_refine_ls_wR_factor_gt 0.0671
_refine_ls_wR_factor_ref 0.0735
_reflns_Friedel_coverage 0.000
_reflns_number_gt 5388
_reflns_number_total 6751
_reflns_threshold_expression 'I > 2\s(I)'
_cod_data_source_file d4cc03092c2.cif
_cod_data_source_block 1
_cod_depositor_comments 'Adding full bibliography for 7133732--7133734.cif.'
_cod_database_code 7133734
_shelx_shelxl_version_number 2018/3
_shelx_space_group_comment
;
The symmetry employed for this shelxl refinement is uniquely defined
by the following loop, which should always be used as a source of
symmetry information in preference to the above space-group names.
They are only intended as comments.
;
_shelx_estimated_absorpt_t_max 0.847
_shelx_estimated_absorpt_t_min 0.725
_olex2_refinement_description
;
1. Fixed Uiso
 At 1.2 times of:
  All C(H) groups, All C(H,H) groups
 At 1.5 times of:
  All O(H,H) groups
2.a Free rotating group:
 O1(H1a,H1b)
2.b Secondary CH2 refined with riding coordinates:
 C12(H12a,H12b), C18(H18a,H18b), C19(H19a,H19b), C20(H20a,H20b), C21(H21a,
 H21b), C22(H22a,H22b)
2.c Aromatic/amide H refined with riding coordinates:
 C2(H2), C3(H3), C4(H4), C5(H5), C7(H7), C8(H8), C9(H9), C10(H10), C13(H13),
 C14(H14), C15(H15), C16(H16), C24(H24), C25(H25), C26(H26), C27(H27), C28(H28)
;
_olex2_submission_special_instructions 'No special instructions were received'

loop_
_space_group_symop_operation_xyz
'x, y, z'
'-x, y+1/2, -z+1/2'
'-x, -y, -z'
'x, -y-1/2, z-1/2'

loop_
_atom_site_label
_atom_site_type_symbol
_atom_site_fract_x
_atom_site_fract_y
_atom_site_fract_z
_atom_site_U_iso_or_equiv
_atom_site_adp_type
_atom_site_occupancy
_atom_site_site_symmetry_order
_atom_site_calc_flag
_atom_site_refinement_flags_posn
_atom_site_refinement_flags_adp
_atom_site_refinement_flags_occupancy
_atom_site_disorder_assembly
_atom_site_disorder_group
Pd1 Pd 0.500000 0.500000 0.500000 0.03339(7) Uani 1 2 d S . P . .
Fe1 Fe 0.19170(3) 0.59669(2) 0.68163(2) 0.02928(8) Uani 1 1 d . . . . .
N1 N 0.2807(2) 0.54932(10) 0.60482(11) 0.0339(4) Uani 1 1 d . . . . .
N2 N 0.3098(2) 0.54071(11) 0.76750(11) 0.0349(4) Uani 1 1 d . . . . .
N3 N 0.0257(2) 0.53071(10) 0.67934(11) 0.0329(4) Uani 1 1 d . . . . .
N4 N 0.1088(2) 0.64424(11) 0.76648(11) 0.0358(4) Uani 1 1 d . . . . .
N5 N 0.07779(19) 0.65512(10) 0.59500(11) 0.0321(4) Uani 1 1 d . . . . .
N6 N 0.33808(19) 0.68224(10) 0.69069(10) 0.0311(4) Uani 1 1 d . . . . .
N7 N 0.4942(3) 0.66005(14) 0.44325(17) 0.0644(7) Uani 1 1 d . . . . .
C1 C 0.3518(3) 0.52757(13) 0.56282(14) 0.0369(5) Uani 1 1 d . . . . .
C2 C 0.4109(3) 0.48862(13) 0.76196(16) 0.0438(6) Uani 1 1 d . . . . .
H2 H 0.434304 0.479393 0.713515 0.053 Uiso 1 1 calc R U . . .
C3 C 0.4800(3) 0.44904(15) 0.82446(18) 0.0552(7) Uani 1 1 d . . . . .
H3 H 0.550804 0.414879 0.818622 0.066 Uiso 1 1 calc R U . . .
C4 C 0.4429(4) 0.46076(17) 0.89585(18) 0.0611(8) Uani 1 1 d . . . . .
H4 H 0.485956 0.433566 0.938729 0.073 Uiso 1 1 calc R U . . .
C5 C 0.3421(3) 0.51272(16) 0.90297(16) 0.0546(7) Uani 1 1 d . . . . .
H5 H 0.315820 0.521298 0.950879 0.065 Uiso 1 1 calc R U . . .
C6 C 0.2791(3) 0.55268(14) 0.83859(14) 0.0386(5) Uani 1 1 d . . . . .
C7 C 0.0031(3) 0.46700(13) 0.64236(15) 0.0409(6) Uani 1 1 d . . . . .
H7 H 0.072414 0.450494 0.614256 0.049 Uiso 1 1 calc R U . . .
C8 C -0.1191(3) 0.42564(15) 0.64481(17) 0.0508(7) Uani 1 1 d . . . . .
H8 H -0.133347 0.382479 0.617455 0.061 Uiso 1 1 calc R U . . .
C9 C -0.2205(3) 0.44854(16) 0.68815(18) 0.0546(7) Uani 1 1 d . . . . .
H9 H -0.302652 0.420563 0.691399 0.066 Uiso 1 1 calc R U . . .
C10 C -0.1982(3) 0.51355(15) 0.72656(16) 0.0471(7) Uani 1 1 d . . . . .
H10 H -0.264252 0.529675 0.756841 0.056 Uiso 1 1 calc R U . . .
C11 C -0.0768(2) 0.55435(13) 0.71955(13) 0.0351(5) Uani 1 1 d . . . . .
C12 C -0.0514(2) 0.62937(14) 0.75011(15) 0.0389(6) Uani 1 1 d . . . . .
H12A H -0.101196 0.663475 0.712088 0.047 Uiso 1 1 calc R U . . .
H12B H -0.090962 0.634607 0.797331 0.047 Uiso 1 1 calc R U . . .
C13 C -0.0583(3) 0.64259(14) 0.55306(14) 0.0399(6) Uani 1 1 d . . . . .
H13 H -0.112591 0.604650 0.567971 0.048 Uiso 1 1 calc R U . . .
C14 C -0.1204(3) 0.68273(16) 0.48985(15) 0.0476(7) Uani 1 1 d . . . . .
H14 H -0.214501 0.672104 0.462721 0.057 Uiso 1 1 calc R U . . .
C15 C -0.0417(3) 0.73898(15) 0.46703(15) 0.0498(7) Uani 1 1 d . . . . .
H15 H -0.081608 0.767173 0.424365 0.060 Uiso 1 1 calc R U . . .
C16 C 0.0972(3) 0.75278(14) 0.50844(15) 0.0448(6) Uani 1 1 d . . . . .
H16 H 0.152476 0.790603 0.494119 0.054 Uiso 1 1 calc R U . . .
C17 C 0.1540(2) 0.71000(12) 0.57158(13) 0.0342(5) Uani 1 1 d . . . . .
C18 C 0.1434(3) 0.72201(14) 0.76158(16) 0.0440(6) Uani 1 1 d . . . . .
H18A H 0.126413 0.746823 0.807832 0.053 Uiso 1 1 calc R U . . .
H18B H 0.080567 0.743435 0.716724 0.053 Uiso 1 1 calc R U . . .
C19 C 0.3031(3) 0.72900(14) 0.75441(15) 0.0443(6) Uani 1 1 d . . . . .
H19A H 0.324165 0.778825 0.743826 0.053 Uiso 1 1 calc R U . . .
H19B H 0.365461 0.715435 0.803226 0.053 Uiso 1 1 calc R U . . .
C20 C 0.1765(3) 0.61349(16) 0.84445(14) 0.0472(6) Uani 1 1 d . . . . .
H20A H 0.229773 0.651263 0.876231 0.057 Uiso 1 1 calc R U . . .
H20B H 0.098542 0.596716 0.870230 0.057 Uiso 1 1 calc R U . . .
C21 C 0.3087(3) 0.71943(13) 0.61413(14) 0.0396(6) Uani 1 1 d . . . . .
H21A H 0.375654 0.700871 0.582320 0.048 Uiso 1 1 calc R U . . .
H21B H 0.328714 0.770452 0.622147 0.048 Uiso 1 1 calc R U . . .
C22 C 0.4991(2) 0.66198(13) 0.70896(15) 0.0381(5) Uani 1 1 d . . . . .
H22A H 0.516905 0.625898 0.671730 0.046 Uiso 1 1 calc R U . . .
H22B H 0.519551 0.639850 0.760021 0.046 Uiso 1 1 calc R U . . .
C23 C 0.6078(2) 0.72346(13) 0.70790(14) 0.0354(5) Uani 1 1 d . . . . .
C24 C 0.6610(3) 0.74025(14) 0.64055(15) 0.0426(6) Uani 1 1 d . . . . .
H24 H 0.627515 0.714256 0.595290 0.051 Uiso 1 1 calc R U . . .
C25 C 0.7626(3) 0.79474(15) 0.63989(16) 0.0485(6) Uani 1 1 d . . . . .
H25 H 0.795621 0.805706 0.594262 0.058 Uiso 1 1 calc R U . . .
C26 C 0.8148(3) 0.83272(15) 0.70670(17) 0.0487(7) Uani 1 1 d . . . . .
H26 H 0.884076 0.869064 0.706704 0.058 Uiso 1 1 calc R U . . .
C27 C 0.7635(3) 0.81651(16) 0.77386(17) 0.0506(7) Uani 1 1 d . . . . .
H27 H 0.798420 0.842322 0.819092 0.061 Uiso 1 1 calc R U . . .
C28 C 0.6613(3) 0.76256(14) 0.77466(15) 0.0439(6) Uani 1 1 d . . . . .
H28 H 0.628027 0.752287 0.820387 0.053 Uiso 1 1 calc R U . . .
C29 C 0.4984(3) 0.60176(15) 0.46324(16) 0.0438(6) Uani 1 1 d . . . . .
Pd2 Pd 1.000000 1.000000 0.500000 0.05030(9) Uani 1 2 d S . P . .
N8 N 0.7533(3) 0.89180(16) 0.4243(2) 0.0800(9) Uani 1 1 d . . . . .
N9 N 1.1406(4) 0.88760(16) 0.62697(19) 0.0809(9) Uani 1 1 d . . . . .
C30 C 0.8432(4) 0.93048(16) 0.45225(19) 0.0588(8) Uani 1 1 d . . . . .
C31 C 1.0877(4) 0.92810(17) 0.5807(2) 0.0600(8) Uani 1 1 d . . . . .
O1 O 0.4769(3) 0.81846(13) 0.44758(18) 0.0798(7) Uani 1 1 d G . . . .
H1A H 0.482606 0.772773 0.447258 0.120 Uiso 1 1 d G U . . .
H1B H 0.558992 0.832698 0.437798 0.120 Uiso 1 1 d G U . . .

loop_
_atom_site_aniso_label
_atom_site_aniso_U_11
_atom_site_aniso_U_22
_atom_site_aniso_U_33
_atom_site_aniso_U_23
_atom_site_aniso_U_13
_atom_site_aniso_U_12
Pd1 0.03185(13) 0.03801(14) 0.03388(14) -0.00811(11) 0.01537(10) -0.00139(11)
Fe1 0.02780(15) 0.03311(17) 0.02876(16) -0.00084(14) 0.01000(12) 0.00266(13)
N1 0.0322(10) 0.0377(11) 0.0338(10) -0.0006(8) 0.0114(8) 0.0024(8)
N2 0.0297(9) 0.0402(11) 0.0357(11) 0.0040(9) 0.0084(8) -0.0010(8)
N3 0.0325(10) 0.0339(10) 0.0329(10) 0.0025(8) 0.0079(8) 0.0027(8)
N4 0.0313(10) 0.0424(11) 0.0361(11) -0.0055(9) 0.0122(8) 0.0016(9)
N5 0.0285(9) 0.0357(10) 0.0325(10) -0.0026(8) 0.0067(8) 0.0036(8)
N6 0.0293(9) 0.0342(10) 0.0301(10) -0.0012(8) 0.0062(8) 0.0008(8)
N7 0.0653(17) 0.0497(16) 0.0800(19) 0.0060(14) 0.0182(14) -0.0077(13)
C1 0.0356(12) 0.0389(13) 0.0385(13) -0.0024(11) 0.0131(11) -0.0002(10)
C2 0.0392(13) 0.0424(15) 0.0505(16) 0.0056(12) 0.0102(12) 0.0022(11)
C3 0.0476(16) 0.0463(16) 0.067(2) 0.0093(14) -0.0006(14) 0.0056(13)
C4 0.067(2) 0.0574(19) 0.0504(18) 0.0157(15) -0.0107(15) -0.0036(16)
C5 0.0592(18) 0.065(2) 0.0369(15) 0.0080(13) 0.0024(13) -0.0102(15)
C6 0.0347(12) 0.0490(15) 0.0319(12) 0.0040(11) 0.0061(10) -0.0084(11)
C7 0.0447(14) 0.0361(13) 0.0439(14) 0.0019(11) 0.0133(11) 0.0035(11)
C8 0.0537(16) 0.0401(15) 0.0567(17) -0.0016(13) 0.0056(13) -0.0074(13)
C9 0.0427(15) 0.0565(18) 0.0647(19) 0.0061(15) 0.0103(14) -0.0144(13)
C10 0.0325(13) 0.0604(18) 0.0505(16) 0.0032(13) 0.0138(12) -0.0023(12)
C11 0.0274(11) 0.0459(14) 0.0329(12) 0.0032(10) 0.0079(9) 0.0034(10)
C12 0.0283(11) 0.0490(15) 0.0419(14) -0.0076(11) 0.0127(10) 0.0026(10)
C13 0.0332(12) 0.0488(15) 0.0381(13) -0.0028(11) 0.0076(10) -0.0008(11)
C14 0.0355(13) 0.0684(19) 0.0354(14) -0.0036(13) -0.0020(11) 0.0047(13)
C15 0.0577(16) 0.0510(16) 0.0365(14) 0.0049(12) -0.0025(12) 0.0117(14)
C16 0.0544(16) 0.0401(14) 0.0383(14) 0.0056(11) 0.0045(12) -0.0004(12)
C17 0.0347(12) 0.0339(12) 0.0346(12) 0.0008(10) 0.0083(10) 0.0036(10)
C18 0.0435(14) 0.0420(14) 0.0495(15) -0.0138(12) 0.0163(12) 0.0032(11)
C19 0.0467(14) 0.0430(15) 0.0458(15) -0.0127(12) 0.0157(12) -0.0047(12)
C20 0.0433(14) 0.0687(19) 0.0309(13) -0.0040(12) 0.0105(11) 0.0028(13)
C21 0.0376(12) 0.0399(14) 0.0403(13) 0.0076(11) 0.0050(10) -0.0038(11)
C22 0.0297(11) 0.0405(14) 0.0427(14) -0.0002(11) 0.0029(10) 0.0026(10)
C23 0.0273(11) 0.0388(13) 0.0392(13) 0.0017(10) 0.0038(9) 0.0021(10)
C24 0.0340(12) 0.0534(16) 0.0405(14) -0.0065(12) 0.0072(10) -0.0016(11)
C25 0.0432(14) 0.0577(17) 0.0473(16) 0.0042(13) 0.0151(12) -0.0016(13)
C26 0.0410(14) 0.0436(15) 0.0601(18) 0.0040(13) 0.0060(13) -0.0074(12)
C27 0.0512(16) 0.0519(17) 0.0458(15) -0.0068(13) 0.0017(13) -0.0095(13)
C28 0.0417(14) 0.0543(16) 0.0348(13) 0.0011(12) 0.0046(11) -0.0048(12)
C29 0.0385(13) 0.0484(16) 0.0473(15) -0.0072(13) 0.0156(11) -0.0043(12)
Pd2 0.05646(19) 0.04329(17) 0.05707(19) -0.00931(14) 0.02586(15) -0.00184(14)
N8 0.076(2) 0.0586(18) 0.104(2) -0.0105(17) 0.0144(18) -0.0092(15)
N9 0.101(2) 0.0606(18) 0.075(2) -0.0086(16) 0.0003(18) -0.0039(17)
C30 0.067(2) 0.0466(17) 0.068(2) -0.0050(15) 0.0254(16) 0.0006(15)
C31 0.071(2) 0.0468(17) 0.064(2) -0.0111(16) 0.0164(17) -0.0045(15)
O1 0.0735(16) 0.0595(14) 0.0981(19) 0.0026(15) -0.0051(15) 0.0069(12)

loop_
_atom_type_symbol
_atom_type_description
_atom_type_scat_dispersion_real
_atom_type_scat_dispersion_imag
_atom_type_scat_source
C C 0.0033 0.0016 'International Tables Vol C Tables 4.2.6.8 and 6.1.1.4'
H H 0.0000 0.0000 'International Tables Vol C Tables 4.2.6.8 and 6.1.1.4'
Fe Fe 0.3463 0.8444 'International Tables Vol C Tables 4.2.6.8 and 6.1.1.4'
N N 0.0061 0.0033 'International Tables Vol C Tables 4.2.6.8 and 6.1.1.4'
O O 0.0106 0.0060 'International Tables Vol C Tables 4.2.6.8 and 6.1.1.4'
Pd Pd -0.9988 1.0072 'International Tables Vol C Tables 4.2.6.8 and 6.1.1.4'

loop_
_geom_angle_atom_site_label_1
_geom_angle_atom_site_label_2
_geom_angle_atom_site_label_3
_geom_angle
_geom_angle_site_symmetry_1
_geom_angle_site_symmetry_3
_geom_angle_publ_flag
C1 Pd1 C1 180.0 3_666 . ?
C1 Pd1 C29 91.67(10) . 3_666 ?
C1 Pd1 C29 88.32(10) 3_666 3_666 ?
C1 Pd1 C29 88.33(10) . . ?
C1 Pd1 C29 91.68(10) 3_666 . ?
C29 Pd1 C29 180.0 . 3_666 ?
N1 Fe1 N2 92.56(8) . . ?
N1 Fe1 N3 97.83(8) . . ?
N1 Fe1 N4 176.65(8) . . ?
N1 Fe1 N5 87.14(8) . . ?
N1 Fe1 N6 92.60(8) . . ?
N2 Fe1 N4 84.28(8) . . ?
N2 Fe1 N5 178.27(8) . . ?
N2 Fe1 N6 94.92(8) . . ?
N3 Fe1 N2 90.27(8) . . ?
N3 Fe1 N4 83.31(8) . . ?
N3 Fe1 N5 91.46(8) . . ?
N3 Fe1 N6 168.13(8) . . ?
N4 Fe1 N6 86.59(8) . . ?
N5 Fe1 N4 95.99(8) . . ?
N5 Fe1 N6 83.40(7) . . ?
C1 N1 Fe1 169.7(2) . . ?
C2 N2 Fe1 127.36(17) . . ?
C6 N2 Fe1 115.75(16) . . ?
C6 N2 C2 116.7(2) . . ?
C7 N3 Fe1 127.61(16) . . ?
C7 N3 C11 118.3(2) . . ?
C11 N3 Fe1 114.07(16) . . ?
C12 N4 Fe1 106.40(14) . . ?
C12 N4 C18 112.88(19) . . ?
C12 N4 C20 109.59(19) . . ?
C18 N4 Fe1 105.62(14) . . ?
C18 N4 C20 111.4(2) . . ?
C20 N4 Fe1 110.82(14) . . ?
C13 N5 Fe1 128.54(17) . . ?
C17 N5 Fe1 114.32(15) . . ?
C17 N5 C13 116.8(2) . . ?
C19 N6 Fe1 105.82(14) . . ?
C19 N6 C22 109.18(18) . . ?
C21 N6 Fe1 106.31(13) . . ?
C21 N6 C19 112.03(19) . . ?
C21 N6 C22 108.20(17) . . ?
C22 N6 Fe1 115.35(14) . . ?
N1 C1 Pd1 170.6(2) . . ?
N2 C2 H2 118.4 . . ?
N2 C2 C3 123.1(3) . . ?
C3 C2 H2 118.4 . . ?
C2 C3 H3 120.6 . . ?
C2 C3 C4 118.9(3) . . ?
C4 C3 H3 120.6 . . ?
C3 C4 H4 120.4 . . ?
C5 C4 C3 119.1(3) . . ?
C5 C4 H4 120.4 . . ?
C4 C5 H5 120.2 . . ?
C4 C5 C6 119.7(3) . . ?
C6 C5 H5 120.2 . . ?
N2 C6 C5 122.4(2) . . ?
N2 C6 C20 115.9(2) . . ?
C5 C6 C20 121.7(2) . . ?
N3 C7 H7 119.0 . . ?
N3 C7 C8 122.1(2) . . ?
C8 C7 H7 119.0 . . ?
C7 C8 H8 120.3 . . ?
C7 C8 C9 119.5(3) . . ?
C9 C8 H8 120.3 . . ?
C8 C9 H9 120.5 . . ?
C10 C9 C8 118.9(3) . . ?
C10 C9 H9 120.5 . . ?
C9 C10 H10 120.4 . . ?
C11 C10 C9 119.2(2) . . ?
C11 C10 H10 120.4 . . ?
N3 C11 C10 121.9(2) . . ?
N3 C11 C12 114.2(2) . . ?
C10 C11 C12 123.8(2) . . ?
N4 C12 C11 109.11(18) . . ?
N4 C12 H12A 109.9 . . ?
N4 C12 H12B 109.9 . . ?
C11 C12 H12A 109.9 . . ?
C11 C12 H12B 109.9 . . ?
H12A C12 H12B 108.3 . . ?
N5 C13 H13 118.3 . . ?
N5 C13 C14 123.5(2) . . ?
C14 C13 H13 118.3 . . ?
C13 C14 H14 120.5 . . ?
C13 C14 C15 119.0(2) . . ?
C15 C14 H14 120.5 . . ?
C14 C15 H15 120.6 . . ?
C16 C15 C14 118.7(2) . . ?
C16 C15 H15 120.6 . . ?
C15 C16 H16 120.3 . . ?
C15 C16 C17 119.5(2) . . ?
C17 C16 H16 120.3 . . ?
N5 C17 C16 122.5(2) . . ?
N5 C17 C21 116.3(2) . . ?
C16 C17 C21 121.1(2) . . ?
N4 C18 H18A 110.1 . . ?
N4 C18 H18B 110.1 . . ?
N4 C18 C19 108.2(2) . . ?
H18A C18 H18B 108.4 . . ?
C19 C18 H18A 110.1 . . ?
C19 C18 H18B 110.1 . . ?
N6 C19 C18 111.3(2) . . ?
N6 C19 H19A 109.4 . . ?
N6 C19 H19B 109.4 . . ?
C18 C19 H19A 109.4 . . ?
C18 C19 H19B 109.4 . . ?
H19A C19 H19B 108.0 . . ?
N4 C20 H20A 109.0 . . ?
N4 C20 H20B 109.0 . . ?
C6 C20 N4 112.73(19) . . ?
C6 C20 H20A 109.0 . . ?
C6 C20 H20B 109.0 . . ?
H20A C20 H20B 107.8 . . ?
N6 C21 C17 113.02(19) . . ?
N6 C21 H21A 109.0 . . ?
N6 C21 H21B 109.0 . . ?
C17 C21 H21A 109.0 . . ?
C17 C21 H21B 109.0 . . ?
H21A C21 H21B 107.8 . . ?
N6 C22 H22A 108.3 . . ?
N6 C22 H22B 108.3 . . ?
N6 C22 C23 115.87(19) . . ?
H22A C22 H22B 107.4 . . ?
C23 C22 H22A 108.3 . . ?
C23 C22 H22B 108.3 . . ?
C24 C23 C22 121.0(2) . . ?
C28 C23 C22 120.9(2) . . ?
C28 C23 C24 118.0(2) . . ?
C23 C24 H24 119.4 . . ?
C25 C24 C23 121.2(2) . . ?
C25 C24 H24 119.4 . . ?
C24 C25 H25 120.0 . . ?
C26 C25 C24 119.9(2) . . ?
C26 C25 H25 120.0 . . ?
C25 C26 H26 120.3 . . ?
C25 C26 C27 119.5(2) . . ?
C27 C26 H26 120.3 . . ?
C26 C27 H27 119.6 . . ?
C28 C27 C26 120.8(3) . . ?
C28 C27 H27 119.6 . . ?
C23 C28 H28 119.7 . . ?
C27 C28 C23 120.6(2) . . ?
C27 C28 H28 119.7 . . ?
N7 C29 Pd1 178.1(2) . . ?
C30 Pd2 C30 180.0 3_776 . ?
C31 Pd2 C30 91.73(13) . . ?
C31 Pd2 C30 88.27(13) . 3_776 ?
C31 Pd2 C30 88.27(13) 3_776 . ?
C31 Pd2 C30 91.73(13) 3_776 3_776 ?
C31 Pd2 C31 180.00(16) 3_776 . ?
N8 C30 Pd2 178.9(3) . . ?
N9 C31 Pd2 178.6(3) . . ?
H1A O1 H1B 104.5 . . ?

loop_
_geom_bond_atom_site_label_1
_geom_bond_atom_site_label_2
_geom_bond_distance
_geom_bond_site_symmetry_2
_geom_bond_publ_flag
Pd1 C1 1.978(2) 3_666 ?
Pd1 C1 1.978(2) . ?
Pd1 C29 1.995(3) . ?
Pd1 C29 1.995(3) 3_666 ?
Fe1 N1 1.9172(19) . ?
Fe1 N2 1.979(2) . ?
Fe1 N3 1.9568(19) . ?
Fe1 N4 2.0005(18) . ?
Fe1 N5 1.9964(19) . ?
Fe1 N6 2.0722(19) . ?
N1 C1 1.147(3) . ?
N2 C2 1.360(3) . ?
N2 C6 1.346(3) . ?
N3 C7 1.345(3) . ?
N3 C11 1.355(3) . ?
N4 C12 1.479(3) . ?
N4 C18 1.485(3) . ?
N4 C20 1.504(3) . ?
N5 C13 1.351(3) . ?
N5 C17 1.345(3) . ?
N6 C19 1.496(3) . ?
N6 C21 1.487(3) . ?
N6 C22 1.509(3) . ?
N7 C29 1.135(3) . ?
C2 H2 0.9300 . ?
C2 C3 1.372(4) . ?
C3 H3 0.9300 . ?
C3 C4 1.375(4) . ?
C4 H4 0.9300 . ?
C4 C5 1.362(4) . ?
C5 H5 0.9300 . ?
C5 C6 1.383(4) . ?
C6 C20 1.490(4) . ?
C7 H7 0.9300 . ?
C7 C8 1.372(4) . ?
C8 H8 0.9300 . ?
C8 C9 1.379(4) . ?
C9 H9 0.9300 . ?
C9 C10 1.378(4) . ?
C10 H10 0.9300 . ?
C10 C11 1.378(3) . ?
C11 C12 1.495(3) . ?
C12 H12A 0.9700 . ?
C12 H12B 0.9700 . ?
C13 H13 0.9300 . ?
C13 C14 1.368(3) . ?
C14 H14 0.9300 . ?
C14 C15 1.374(4) . ?
C15 H15 0.9300 . ?
C15 C16 1.373(4) . ?
C16 H16 0.9300 . ?
C16 C17 1.382(3) . ?
C17 C21 1.493(3) . ?
C18 H18A 0.9700 . ?
C18 H18B 0.9700 . ?
C18 C19 1.510(3) . ?
C19 H19A 0.9700 . ?
C19 H19B 0.9700 . ?
C20 H20A 0.9700 . ?
C20 H20B 0.9700 . ?
C21 H21A 0.9700 . ?
C21 H21B 0.9700 . ?
C22 H22A 0.9700 . ?
C22 H22B 0.9700 . ?
C22 C23 1.522(3) . ?
C23 C24 1.396(3) . ?
C23 C28 1.386(3) . ?
C24 H24 0.9300 . ?
C24 C25 1.381(4) . ?
C25 H25 0.9300 . ?
C25 C26 1.373(4) . ?
C26 H26 0.9300 . ?
C26 C27 1.381(4) . ?
C27 H27 0.9300 . ?
C27 C28 1.378(4) . ?
C28 H28 0.9300 . ?
Pd2 C30 2.002(3) 3_776 ?
Pd2 C30 2.002(3) . ?
Pd2 C31 2.001(4) . ?
Pd2 C31 2.001(4) 3_776 ?
N8 C30 1.136(4) . ?
N9 C31 1.146(4) . ?
O1 H1A 0.8497 . ?
O1 H1B 0.8501 . ?

loop_
_geom_torsion_atom_site_label_1
_geom_torsion_atom_site_label_2
_geom_torsion_atom_site_label_3
_geom_torsion_atom_site_label_4
_geom_torsion
_geom_torsion_site_symmetry_1
_geom_torsion_site_symmetry_2
_geom_torsion_site_symmetry_3
_geom_torsion_site_symmetry_4
_geom_torsion_publ_flag
Fe1 N2 C2 C3 -175.2(2) . . . . ?
Fe1 N2 C6 C5 173.6(2) . . . . ?
Fe1 N2 C6 C20 -8.4(3) . . . . ?
Fe1 N3 C7 C8 -179.57(19) . . . . ?
Fe1 N3 C11 C10 -177.53(19) . . . . ?
Fe1 N3 C11 C12 6.5(2) . . . . ?
Fe1 N4 C12 C11 38.1(2) . . . . ?
Fe1 N4 C18 C19 -46.9(2) . . . . ?
Fe1 N4 C20 C6 -4.0(3) . . . . ?
Fe1 N5 C13 C14 -173.55(19) . . . . ?
Fe1 N5 C17 C16 174.86(19) . . . . ?
Fe1 N5 C17 C21 -1.0(3) . . . . ?
Fe1 N6 C19 C18 -27.9(2) . . . . ?
Fe1 N6 C21 C17 26.9(2) . . . . ?
Fe1 N6 C22 C23 174.20(16) . . . . ?
N2 C2 C3 C4 2.0(4) . . . . ?
N2 C6 C20 N4 8.1(3) . . . . ?
N3 C7 C8 C9 -1.9(4) . . . . ?
N3 C11 C12 N4 -30.3(3) . . . . ?
N4 C18 C19 N6 51.1(3) . . . . ?
N5 C13 C14 C15 0.0(4) . . . . ?
N5 C17 C21 N6 -18.5(3) . . . . ?
N6 C22 C23 C24 -92.2(3) . . . . ?
N6 C22 C23 C28 90.4(3) . . . . ?
C2 N2 C6 C5 -2.3(3) . . . . ?
C2 N2 C6 C20 175.7(2) . . . . ?
C2 C3 C4 C5 -2.0(4) . . . . ?
C3 C4 C5 C6 0.0(4) . . . . ?
C4 C5 C6 N2 2.3(4) . . . . ?
C4 C5 C6 C20 -175.6(3) . . . . ?
C5 C6 C20 N4 -173.9(2) . . . . ?
C6 N2 C2 C3 0.2(4) . . . . ?
C7 N3 C11 C10 3.3(3) . . . . ?
C7 N3 C11 C12 -172.7(2) . . . . ?
C7 C8 C9 C10 1.5(4) . . . . ?
C8 C9 C10 C11 1.1(4) . . . . ?
C9 C10 C11 N3 -3.6(4) . . . . ?
C9 C10 C11 C12 172.0(2) . . . . ?
C10 C11 C12 N4 153.8(2) . . . . ?
C11 N3 C7 C8 -0.5(4) . . . . ?
C12 N4 C18 C19 -162.8(2) . . . . ?
C12 N4 C20 C6 113.2(2) . . . . ?
C13 N5 C17 C16 0.8(3) . . . . ?
C13 N5 C17 C21 -175.0(2) . . . . ?
C13 C14 C15 C16 0.2(4) . . . . ?
C14 C15 C16 C17 0.1(4) . . . . ?
C15 C16 C17 N5 -0.6(4) . . . . ?
C15 C16 C17 C21 175.0(2) . . . . ?
C16 C17 C21 N6 165.6(2) . . . . ?
C17 N5 C13 C14 -0.5(3) . . . . ?
C18 N4 C12 C11 153.5(2) . . . . ?
C18 N4 C20 C6 -121.2(2) . . . . ?
C19 N6 C21 C17 -88.2(2) . . . . ?
C19 N6 C22 C23 -66.8(3) . . . . ?
C20 N4 C12 C11 -81.8(2) . . . . ?
C20 N4 C18 C19 73.5(2) . . . . ?
C21 N6 C19 C18 87.6(2) . . . . ?
C21 N6 C22 C23 55.3(3) . . . . ?
C22 N6 C19 C18 -152.6(2) . . . . ?
C22 N6 C21 C17 151.4(2) . . . . ?
C22 C23 C24 C25 -178.3(2) . . . . ?
C22 C23 C28 C27 177.8(2) . . . . ?
C23 C24 C25 C26 1.1(4) . . . . ?
C24 C23 C28 C27 0.3(4) . . . . ?
C24 C25 C26 C27 -0.8(4) . . . . ?
C25 C26 C27 C28 0.3(4) . . . . ?
C26 C27 C28 C23 -0.1(4) . . . . ?
C28 C23 C24 C25 -0.8(4) . . . . ?
